data_8105522
loop_
_publ_author_name
'Song, Wei'
'Xu, Xue-Li'
'Yang, Yan-Ju'
'Li, Shi-Hui'

_publ_section_title
;
 Crystal structure of poly[aqua-(\m3-4-(pyridin-4-yl)isophthalato-\k4
 O,O&#x2032;:O&#x2032;&#x2032;:O&#x2032;&#x2032;&#x2032;)-(\m2-5-carboxy-2-(pyridin-4-yl)benzoato-\k2
 O:O&#x2032;)samarium(III)], C26H18N2O9Sm
;
_journal_issue 1
_journal_name_full 'Zeitschrift f\"ur Kristallographie - New Crystal Structures'
_journal_page_first 5
_journal_page_last 7
_journal_paper_doi 10.1515/ncrs-2017-0305
_journal_volume 234
_journal_year 2018
_chemical_formula_moiety
;
2(Sm C26 H15 N2 O8), 2(H2O)
;
_chemical_formula_sum 'C52 H34 N4 O18 Sm2'
_chemical_formula_weight 1303.53
_space_group_crystal_system monoclinic
_space_group_IT_number 14
_space_group_name_Hall '-P 2yn'
_space_group_name_H-M_alt 'P 1 21/n 1'
_atom_sites_solution_hydrogens geom
_atom_sites_solution_primary direct
_atom_sites_solution_secondary difmap
_audit_creation_method 'Olex2 1.2'
_cell_angle_alpha 90.00
_cell_angle_beta 95.134(3)
_cell_angle_gamma 90.00
_cell_formula_units_Z 2
_cell_length_a 8.9665(3)
_cell_length_b 9.3617(3)
_cell_length_c 28.3925(9)
_cell_measurement_reflns_used 15614
_cell_measurement_temperature 287.51(10)
_cell_measurement_theta_max 26.4960
_cell_measurement_theta_min 3.6120
_cell_volume 2373.75(13)
_computing_cell_refinement 'CrysAlisPro 1.171.38.41r (Rigaku OD, 2015)'
_computing_data_collection 'CrysAlisPro 1.171.38.41r (Rigaku OD, 2015)'
_computing_data_reduction 'CrysAlisPro 1.171.38.41r (Rigaku OD, 2015)'
_computing_molecular_graphics 'Olex2 (Dolomanov et al., 2009)'
_computing_publication_material 'Olex2 (Dolomanov et al., 2009)'
_computing_structure_refinement 'XL (Sheldrick, 2008)'
_computing_structure_solution 'SHELXS-97 (Sheldrick, 1990)'
_diffrn_ambient_environment air
_diffrn_ambient_temperature 287.51(10)
_diffrn_detector 'CCD plate'
_diffrn_detector_area_resol_mean 8.0584
_diffrn_detector_type EosS2
_diffrn_measured_fraction_theta_full 0.995
_diffrn_measured_fraction_theta_max 0.995
_diffrn_measurement_device 'four-circle diffractometer'
_diffrn_measurement_device_type 'SuperNova, Single source at offset, EosS2'
_diffrn_measurement_method '\w scans'
_diffrn_radiation_monochromator mirror
_diffrn_radiation_probe x-ray
_diffrn_radiation_type MoK\a
_diffrn_radiation_wavelength 0.71073
_diffrn_reflns_av_R_equivalents 0.0625
_diffrn_reflns_av_unetI/netI 0.0343
_diffrn_reflns_limit_h_max 10
_diffrn_reflns_limit_h_min -10
_diffrn_reflns_limit_k_max 11
_diffrn_reflns_limit_k_min -11
_diffrn_reflns_limit_l_max 34
_diffrn_reflns_limit_l_min -33
_diffrn_reflns_number 46473
_diffrn_reflns_theta_full 25.50
_diffrn_reflns_theta_max 25.50
_diffrn_reflns_theta_min 3.28
_diffrn_source 'micro-focus sealed X-ray tube'
_diffrn_source_type 'SuperNova (Mo) X-ray Source'
_exptl_absorpt_coefficient_mu 2.535
_exptl_absorpt_correction_T_max 1.00000
_exptl_absorpt_correction_T_min 0.62049
_exptl_absorpt_correction_type multi-scan
_exptl_absorpt_process_details
;
CrysAlisPro 1.171.38.41r (Rigaku Oxford Diffraction, 2015)
Empirical absorption correction using spherical harmonics,
 implemented in SCALE3 ABSPACK scaling algorithm.
;
_exptl_crystal_colour colourless
_exptl_crystal_density_diffrn 1.824
_exptl_crystal_density_method 'not measured'
_exptl_crystal_description block
_exptl_crystal_F_000 1284
_exptl_crystal_size_max 0.41
_exptl_crystal_size_mid 0.35
_exptl_crystal_size_min 0.28
_refine_diff_density_max 0.563
_refine_diff_density_min -0.571
_refine_diff_density_rms 0.097
_refine_ls_extinction_method none
_refine_ls_goodness_of_fit_ref 1.176
_refine_ls_hydrogen_treatment constr
_refine_ls_matrix_type full
_refine_ls_number_parameters 345
_refine_ls_number_reflns 4404
_refine_ls_number_restraints 0
_refine_ls_restrained_S_all 1.176
_refine_ls_R_factor_all 0.0376
_refine_ls_R_factor_gt 0.0317
_refine_ls_shift/su_max 0.002
_refine_ls_shift/su_mean 0.000
_refine_ls_structure_factor_coef Fsqd
_refine_ls_weighting_scheme calc
_refine_ls_wR_factor_gt 0.0613
_refine_ls_wR_factor_ref 0.0637
_reflns_number_gt 3906
_reflns_number_total 4404
_reflns_threshold_expression >2sigma(I)
_cod_data_source_file suppl_ncrs-2017-0305_suppl.cif
_cod_data_source_block exp_128
_cod_original_cell_volume 2373.76(12)
_cod_database_code 8105522
_shelx_space_group_comment
;

The symmetry employed for this shelxl refinement is uniquely defined
by the following loop, which should always be used as a source of
symmetry information in preference to the above space-group names.
They are only intended as comments.
;
_reflns_odcompleteness_completeness 99.58
_reflns_odcompleteness_iscentric 1
_reflns_odcompleteness_theta 24.06

loop_
_space_group_symop_operation_xyz
'x, y, z'
'-x+1/2, y+1/2, -z+1/2'
'-x, -y, -z'
'x-1/2, -y-1/2, z-1/2'

loop_
_atom_site_label
_atom_site_type_symbol
_atom_site_fract_x
_atom_site_fract_y
_atom_site_fract_z
_atom_site_U_iso_or_equiv
_atom_site_adp_type
_atom_site_occupancy
_atom_site_calc_flag
_atom_site_disorder_assembly
_atom_site_disorder_group
_atom_site_refinement_flags_posn
Sm1 Sm 0.21398(2) 0.49110(2) 0.262715(7) 0.01830(7) Uani 1 d . . .
N1 N 0.1595(4) 0.2396(4) 0.43874(13) 0.0326(9) Uani 1 d . . .
N2 N 0.8882(4) 0.9146(4) 0.33975(14) 0.0383(9) Uani 1 d . . .
O1 O 0.4458(3) 0.5375(3) 0.22759(11) 0.0376(8) Uani 1 d . . .
H1A H 0.4583 0.6284 0.2244 0.056 Uiso 1 d . . GR
H1B H 0.4430 0.4978 0.2001 0.056 Uiso 1 d . . GR
O2 O 0.3371(3) 0.6563(3) 0.31188(10) 0.0359(8) Uani 1 d . . .
O3 O 0.3320(4) 0.8932(3) 0.31319(10) 0.0396(8) Uani 1 d . . .
O4 O -0.0083(4) 0.6754(4) 0.46205(12) 0.0601(11) Uani 1 d . . .
O5 O 0.0959(3) 0.8011(4) 0.52257(11) 0.0440(9) Uani 1 d . . .
H5 H 0.0140 0.7894 0.5327 0.066 Uiso 1 calc . . GR
O6 O 1.0103(3) 0.3319(3) 0.27961(10) 0.0280(7) Uani 1 d . . .
O7 O 1.0732(3) 0.4985(3) 0.33243(10) 0.0380(8) Uani 1 d . . .
O8 O 0.3371(3) 0.2765(3) 0.28781(10) 0.0347(7) Uani 1 d . . .
O9 O 0.5044(3) 0.1207(3) 0.26890(12) 0.0429(8) Uani 1 d . . .
C1 C 0.0961(5) 0.7410(5) 0.48089(16) 0.0313(10) Uani 1 d . . .
C2 C 0.2388(4) 0.7634(4) 0.45797(14) 0.0233(9) Uani 1 d . . .
C3 C 0.3722(5) 0.8004(5) 0.48388(14) 0.0290(10) Uani 1 d . . .
H3 H 0.3752 0.8110 0.5165 0.035 Uiso 1 calc . . R
C4 C 0.5011(5) 0.8215(5) 0.46083(14) 0.0295(10) Uani 1 d . . .
H4 H 0.5909 0.8419 0.4786 0.035 Uiso 1 calc . . R
C5 C 0.4985(4) 0.8125(4) 0.41164(13) 0.0205(8) Uani 1 d . . .
C6 C 0.3632(4) 0.7750(4) 0.38585(13) 0.0203(8) Uani 1 d . . .
C7 C 0.2354(4) 0.7480(4) 0.40945(14) 0.0228(9) Uani 1 d . . .
H7 H 0.1472 0.7195 0.3923 0.027 Uiso 1 calc . . R
C8 C 0.6356(4) 0.8444(4) 0.38710(14) 0.0223(9) Uani 1 d . . .
C9 C 0.7227(5) 0.9639(5) 0.39966(16) 0.0335(10) Uani 1 d . . .
H9 H 0.6992 1.0223 0.4244 0.040 Uiso 1 calc . . R
C10 C 0.8442(5) 0.9947(5) 0.37499(18) 0.0405(12) Uani 1 d . . .
H10 H 0.8993 1.0764 0.3834 0.049 Uiso 1 calc . . R
C11 C 0.8072(5) 0.7978(5) 0.32895(15) 0.0344(11) Uani 1 d . . .
H11 H 0.8371 0.7386 0.3052 0.041 Uiso 1 calc . . R
C12 C 0.6811(5) 0.7593(4) 0.35099(14) 0.0278(10) Uani 1 d . . .
H12 H 0.6276 0.6775 0.3417 0.033 Uiso 1 calc . . R
C13 C 0.3437(4) 0.7742(4) 0.33284(14) 0.0241(9) Uani 1 d . . .
C14 C 0.4681(4) 0.2242(4) 0.29244(14) 0.0242(9) Uani 1 d . . .
C15 C 0.5852(4) 0.2896(4) 0.32741(13) 0.0182(8) Uani 1 d . . .
C16 C 0.5619(4) 0.3359(4) 0.37327(14) 0.0217(9) Uani 1 d . . .
C17 C 0.6786(4) 0.4061(4) 0.39990(14) 0.0263(9) Uani 1 d . . .
H17 H 0.6643 0.4370 0.4303 0.032 Uiso 1 calc . . R
C18 C 0.8154(4) 0.4305(4) 0.38190(14) 0.0260(9) Uani 1 d . . .
H18 H 0.8907 0.4799 0.3997 0.031 Uiso 1 calc . . R
C19 C 0.8389(4) 0.3805(4) 0.33712(14) 0.0225(9) Uani 1 d . . .
C20 C 0.7248(4) 0.3096(4) 0.31065(14) 0.0229(9) Uani 1 d . . .
H20 H 0.7418 0.2745 0.2810 0.027 Uiso 1 calc . . R
C21 C 0.4218(4) 0.3040(4) 0.39592(13) 0.0201(8) Uani 1 d . . .
C22 C 0.3524(4) 0.1707(4) 0.39032(14) 0.0255(9) Uani 1 d . . .
H22 H 0.3930 0.1005 0.3721 0.031 Uiso 1 calc . . R
C23 C 0.2235(5) 0.1437(5) 0.41191(16) 0.0318(10) Uani 1 d . . .
H23 H 0.1788 0.0545 0.4076 0.038 Uiso 1 calc . . R
C24 C 0.2278(5) 0.3669(5) 0.44465(16) 0.0347(11) Uani 1 d . . .
H24 H 0.1858 0.4347 0.4634 0.042 Uiso 1 calc . . R
C25 C 0.3564(5) 0.4023(4) 0.42438(15) 0.0288(10) Uani 1 d . . .
H25 H 0.3996 0.4918 0.4297 0.035 Uiso 1 calc . . R
C26 C 0.9833(4) 0.4047(4) 0.31549(14) 0.0230(9) Uani 1 d . . .

loop_
_atom_site_aniso_label
_atom_site_aniso_U_11
_atom_site_aniso_U_22
_atom_site_aniso_U_33
_atom_site_aniso_U_23
_atom_site_aniso_U_13
_atom_site_aniso_U_12
Sm1 0.01454(11) 0.02403(12) 0.01669(12) -0.00288(8) 0.00333(8) -0.00227(8)
N1 0.027(2) 0.041(2) 0.032(2) 0.0017(17) 0.0157(16) -0.0027(17)
N2 0.029(2) 0.052(2) 0.036(2) 0.009(2) 0.0142(18) -0.0036(19)
O1 0.0365(18) 0.0313(17) 0.049(2) -0.0075(15) 0.0245(15) -0.0086(14)
O2 0.0420(19) 0.0436(19) 0.0231(17) -0.0134(14) 0.0091(14) -0.0185(15)
O3 0.061(2) 0.0401(19) 0.0176(17) 0.0088(14) 0.0038(15) 0.0096(16)
O4 0.039(2) 0.101(3) 0.045(2) -0.031(2) 0.0253(17) -0.031(2)
O5 0.0335(19) 0.074(2) 0.0282(19) -0.0175(17) 0.0203(14) -0.0153(17)
O6 0.0221(15) 0.0299(16) 0.0337(18) -0.0067(13) 0.0120(13) -0.0048(12)
O7 0.0263(17) 0.061(2) 0.0282(17) -0.0180(15) 0.0128(13) -0.0217(15)
O8 0.0166(16) 0.054(2) 0.0334(19) 0.0189(15) -0.0005(13) 0.0006(14)
O9 0.0367(19) 0.047(2) 0.045(2) -0.0218(17) 0.0047(15) -0.0074(16)
C1 0.027(2) 0.035(2) 0.034(3) -0.001(2) 0.012(2) -0.003(2)
C2 0.023(2) 0.029(2) 0.019(2) 0.0002(17) 0.0056(17) -0.0001(17)
C3 0.031(2) 0.045(3) 0.012(2) 0.0035(19) 0.0059(18) -0.001(2)
C4 0.021(2) 0.049(3) 0.017(2) -0.001(2) -0.0013(17) -0.006(2)
C5 0.021(2) 0.026(2) 0.015(2) -0.0004(16) 0.0057(16) -0.0026(17)
C6 0.024(2) 0.020(2) 0.017(2) 0.0005(16) 0.0056(16) 0.0007(16)
C7 0.026(2) 0.026(2) 0.018(2) 0.0002(17) 0.0050(17) -0.0045(17)
C8 0.018(2) 0.032(2) 0.017(2) 0.0035(17) 0.0027(16) -0.0006(17)
C9 0.024(2) 0.043(3) 0.034(3) -0.011(2) 0.0074(19) -0.007(2)
C10 0.026(2) 0.042(3) 0.055(3) -0.001(2) 0.008(2) -0.010(2)
C11 0.029(2) 0.050(3) 0.026(3) 0.002(2) 0.0116(19) 0.001(2)
C12 0.026(2) 0.033(2) 0.025(2) -0.0009(19) 0.0029(18) -0.0026(19)
C13 0.011(2) 0.037(3) 0.025(2) -0.002(2) 0.0059(16) -0.0047(17)
C14 0.021(2) 0.030(2) 0.022(2) 0.0068(18) 0.0027(17) -0.0084(18)
C15 0.016(2) 0.023(2) 0.015(2) 0.0016(16) 0.0007(15) -0.0022(16)
C16 0.016(2) 0.022(2) 0.028(2) 0.0038(17) 0.0070(17) 0.0001(16)
C17 0.024(2) 0.036(2) 0.020(2) -0.0051(18) 0.0074(17) -0.0055(18)
C18 0.021(2) 0.033(2) 0.024(2) -0.0032(18) 0.0023(17) -0.0090(18)
C19 0.017(2) 0.027(2) 0.025(2) 0.0024(17) 0.0069(17) -0.0018(17)
C20 0.021(2) 0.027(2) 0.021(2) -0.0025(17) 0.0060(17) -0.0016(17)
C21 0.017(2) 0.027(2) 0.017(2) 0.0028(17) 0.0063(16) 0.0028(16)
C22 0.024(2) 0.027(2) 0.027(2) 0.0008(18) 0.0117(18) 0.0011(18)
C23 0.030(2) 0.029(2) 0.039(3) 0.000(2) 0.013(2) -0.0077(19)
C24 0.031(3) 0.036(3) 0.040(3) -0.005(2) 0.019(2) 0.003(2)
C25 0.027(2) 0.029(2) 0.032(3) -0.0004(19) 0.0102(19) -0.0031(18)
C26 0.016(2) 0.033(2) 0.020(2) 0.0040(18) 0.0017(17) -0.0009(18)

loop_
_atom_type_symbol
_atom_type_description
_atom_type_scat_dispersion_real
_atom_type_scat_dispersion_imag
_atom_type_scat_source
C C 0.0033 0.0016 'International Tables Vol C Tables 4.2.6.8 and 6.1.1.4'
H H 0.0000 0.0000 'International Tables Vol C Tables 4.2.6.8 and 6.1.1.4'
N N 0.0061 0.0033 'International Tables Vol C Tables 4.2.6.8 and 6.1.1.4'
O O 0.0106 0.0060 'International Tables Vol C Tables 4.2.6.8 and 6.1.1.4'
Sm Sm -0.1638 3.4418 'International Tables Vol C Tables 4.2.6.8 and 6.1.1.4'

loop_
_geom_angle_atom_site_label_1
_geom_angle_atom_site_label_2
_geom_angle_atom_site_label_3
_geom_angle
_geom_angle_site_symmetry_1
_geom_angle_site_symmetry_3
O1 Sm1 O6 151.12(9) . 1_455
O1 Sm1 O7 148.54(10) . 1_455
O1 Sm1 C14 95.69(11) . 2
O1 Sm1 C26 168.66(11) . 1_455
O2 Sm1 O1 75.31(10) . .
O2 Sm1 O3 148.95(11) . 2_545
O2 Sm1 O6 128.27(10) . 1_455
O2 Sm1 O7 75.15(10) . 1_455
O2 Sm1 O8 101.67(11) . .
O2 Sm1 O9 102.56(12) . 2
O2 Sm1 C14 92.06(11) . 2
O2 Sm1 C26 102.03(11) . 1_455
O3 Sm1 O1 77.20(11) 2_545 .
O3 Sm1 O6 82.46(10) 2_545 1_455
O3 Sm1 O7 134.04(10) 2_545 1_455
O3 Sm1 O8 89.07(11) 2_545 .
O3 Sm1 O9 77.54(12) 2_545 2
O3 Sm1 C14 76.55(11) 2_545 2
O3 Sm1 C26 107.68(11) 2_545 1_455
O6 Sm1 O7 53.64(9) 1_455 1_455
O6 Sm1 C14 99.29(10) 1_455 2
O6 Sm1 C26 27.09(10) 1_455 1_455
O7 Sm1 C14 95.93(11) 1_455 2
O7 Sm1 C26 26.88(10) 1_455 1_455
O8 Sm1 O1 83.23(10) . .
O8 Sm1 O6 76.11(9) . 1_455
O8 Sm1 O7 92.35(11) . 1_455
O8 Sm1 O9 151.69(10) . 2
O8 Sm1 C14 165.42(10) . 2
O8 Sm1 C26 86.59(10) . 1_455
O9 Sm1 O1 117.06(11) 2 .
O9 Sm1 O6 77.47(10) 2 1_455
O9 Sm1 O7 79.96(11) 2 1_455
O9 Sm1 C14 22.16(10) 2 2
O9 Sm1 C26 74.23(11) 2 1_455
C26 Sm1 C14 95.42(11) 1_455 2
C23 N1 C24 116.9(4) . .
C11 N2 C10 116.2(4) . .
C13 O2 Sm1 151.8(3) . .
C13 O3 Sm1 139.7(3) . 2
C26 O6 Sm1 91.7(2) . 1_655
C26 O7 Sm1 91.7(2) . 1_655
C14 O8 Sm1 139.5(3) . .
C14 O9 Sm1 110.6(3) . 2_545
O4 C1 O5 123.8(4) . .
O4 C1 C2 122.5(4) . .
O5 C1 C2 113.7(4) . .
C3 C2 C1 122.1(4) . .
C7 C2 C1 118.2(4) . .
C7 C2 C3 119.6(4) . .
C2 C3 C4 119.8(4) . .
C3 C4 C5 121.4(4) . .
C4 C5 C6 118.2(3) . .
C4 C5 C8 120.8(3) . .
C6 C5 C8 121.0(3) . .
C5 C6 C13 122.8(3) . .
C7 C6 C5 120.1(4) . .
C7 C6 C13 116.9(3) . .
C2 C7 C6 120.8(4) . .
C9 C8 C5 120.4(4) . .
C12 C8 C5 122.5(4) . .
C12 C8 C9 117.0(4) . .
C10 C9 C8 119.3(4) . .
N2 C10 C9 124.2(4) . .
N2 C11 C12 123.9(4) . .
C8 C12 C11 119.3(4) . .
O2 C13 C6 118.5(4) . .
O3 C13 O2 125.2(4) . .
O3 C13 C6 116.3(4) . .
O8 C14 Sm1 77.1(2) . 2_545
O8 C14 C15 119.7(4) . .
O9 C14 Sm1 47.3(2) . 2_545
O9 C14 O8 122.2(4) . .
O9 C14 C15 118.2(4) . .
C15 C14 Sm1 158.6(3) . 2_545
C16 C15 C14 125.6(3) . .
C20 C15 C14 115.1(3) . .
C20 C15 C16 119.2(3) . .
C15 C16 C21 122.5(3) . .
C17 C16 C15 118.7(3) . .
C17 C16 C21 118.6(4) . .
C18 C17 C16 121.4(4) . .
C19 C18 C17 119.5(4) . .
C18 C19 C26 122.1(4) . .
C20 C19 C18 119.6(4) . .
C20 C19 C26 118.3(4) . .
C19 C20 C15 121.5(4) . .
C22 C21 C16 120.9(3) . .
C25 C21 C16 122.3(3) . .
C25 C21 C22 116.8(4) . .
C23 C22 C21 119.7(4) . .
N1 C23 C22 123.3(4) . .
N1 C24 C25 123.5(4) . .
C24 C25 C21 119.9(4) . .
O6 C26 Sm1 61.23(19) . 1_655
O6 C26 C19 118.8(3) . .
O7 C26 Sm1 61.4(2) . 1_655
O7 C26 O6 121.4(4) . .
O7 C26 C19 119.7(4) . .
C19 C26 Sm1 167.4(3) . 1_655

loop_
_geom_bond_atom_site_label_1
_geom_bond_atom_site_label_2
_geom_bond_distance
_geom_bond_site_symmetry_2
Sm1 O1 2.424(3) .
Sm1 O2 2.299(3) .
Sm1 O3 2.344(3) 2_545
Sm1 O6 2.438(3) 1_455
Sm1 O7 2.442(3) 1_455
Sm1 O8 2.371(3) .
Sm1 O9 2.408(3) 2
Sm1 C14 3.070(4) 2
Sm1 C26 2.781(4) 1_455
N1 C23 1.339(5) .
N1 C24 1.343(5) .
N2 C10 1.337(6) .
N2 C11 1.333(6) .
O2 C13 1.253(5) .
O3 Sm1 2.344(3) 2
O3 C13 1.246(5) .
O4 C1 1.204(5) .
O5 C1 1.310(5) .
O6 Sm1 2.438(3) 1_655
O6 C26 1.267(5) .
O7 Sm1 2.442(3) 1_655
O7 C26 1.258(5) .
O8 C14 1.268(5) .
O9 Sm1 2.408(3) 2_545
O9 C14 1.237(5) .
C1 C2 1.502(5) .
C2 C3 1.390(6) .
C2 C7 1.383(5) .
C3 C4 1.393(5) .
C4 C5 1.397(5) .
C5 C6 1.405(5) .
C5 C8 1.496(5) .
C6 C7 1.401(5) .
C6 C13 1.499(5) .
C8 C9 1.392(6) .
C8 C12 1.388(5) .
C9 C10 1.377(6) .
C11 C12 1.389(6) .
C14 Sm1 3.070(4) 2_545
C14 C15 1.509(5) .
C15 C16 1.406(5) .
C15 C20 1.391(5) .
C16 C17 1.399(5) .
C16 C21 1.492(5) .
C17 C18 1.389(5) .
C18 C19 1.388(5) .
C19 C20 1.384(5) .
C19 C26 1.499(5) .
C21 C22 1.397(5) .
C21 C25 1.388(5) .
C22 C23 1.380(5) .
C24 C25 1.375(6) .
C26 Sm1 2.781(4) 1_655

loop_
_geom_torsion_atom_site_label_1
_geom_torsion_atom_site_label_2
_geom_torsion_atom_site_label_3
_geom_torsion_atom_site_label_4
_geom_torsion
_geom_torsion_site_symmetry_1
_geom_torsion_site_symmetry_2
_geom_torsion_site_symmetry_3
_geom_torsion_site_symmetry_4
Sm1 O2 C13 O3 -59.7(8) . . . .
Sm1 O2 C13 C6 118.5(5) . . . .
Sm1 O3 C13 O2 3.1(7) 2 . . .
Sm1 O3 C13 C6 -175.2(3) 2 . . .
Sm1 O6 C26 O7 -12.6(4) 1_655 . . .
Sm1 O6 C26 C19 165.6(3) 1_655 . . .
Sm1 O7 C26 O6 12.6(4) 1_655 . . .
Sm1 O7 C26 C19 -165.6(3) 1_655 . . .
Sm1 O8 C14 Sm1 -130.0(4) . . . 2_545
Sm1 O8 C14 O9 -115.3(4) . . . .
Sm1 O8 C14 C15 64.4(5) . . . .
Sm1 O9 C14 O8 -19.7(5) 2_545 . . .
Sm1 O9 C14 C15 160.6(3) 2_545 . . .
Sm1 C14 C15 C16 -96.4(8) 2_545 . . .
Sm1 C14 C15 C20 86.6(8) 2_545 . . .
N1 C24 C25 C21 0.3(7) . . . .
N2 C11 C12 C8 -1.2(7) . . . .
O1 Sm1 O2 C13 123.9(6) . . . .
O1 Sm1 O8 C14 16.4(4) . . . .
O2 Sm1 O8 C14 -57.0(4) . . . .
O3 Sm1 O2 C13 95.5(6) 2_545 . . .
O3 Sm1 O8 C14 93.7(4) 2_545 . . .
O4 C1 C2 C3 -160.6(5) . . . .
O4 C1 C2 C7 20.2(6) . . . .
O5 C1 C2 C3 20.3(6) . . . .
O5 C1 C2 C7 -158.9(4) . . . .
O6 Sm1 O2 C13 -75.0(6) 1_455 . . .
O6 Sm1 O8 C14 176.1(4) 1_455 . . .
O7 Sm1 O2 C13 -67.1(6) 1_455 . . .
O7 Sm1 O8 C14 -132.3(4) 1_455 . . .
O8 Sm1 O2 C13 -156.4(6) . . . .
O8 C14 C15 C16 42.0(6) . . . .
O8 C14 C15 C20 -134.9(4) . . . .
O9 Sm1 O2 C13 8.8(6) 2 . . .
O9 Sm1 O8 C14 154.6(4) 2 . . .
O9 C14 C15 C16 -138.3(4) . . . .
O9 C14 C15 C20 44.7(5) . . . .
C1 C2 C3 C4 -179.3(4) . . . .
C1 C2 C7 C6 176.6(4) . . . .
C2 C3 C4 C5 2.9(7) . . . .
C3 C2 C7 C6 -2.7(6) . . . .
C3 C4 C5 C6 -2.9(6) . . . .
C3 C4 C5 C8 176.1(4) . . . .
C4 C5 C6 C7 0.2(6) . . . .
C4 C5 C6 C13 174.7(4) . . . .
C4 C5 C8 C9 -45.1(6) . . . .
C4 C5 C8 C12 135.6(4) . . . .
C5 C6 C7 C2 2.6(6) . . . .
C5 C6 C13 O2 106.6(4) . . . .
C5 C6 C13 O3 -75.0(5) . . . .
C5 C8 C9 C10 -176.9(4) . . . .
C5 C8 C12 C11 178.2(4) . . . .
C6 C5 C8 C9 133.9(4) . . . .
C6 C5 C8 C12 -45.4(6) . . . .
C7 C2 C3 C4 -0.1(6) . . . .
C7 C6 C13 O2 -78.7(5) . . . .
C7 C6 C13 O3 99.7(4) . . . .
C8 C5 C6 C7 -178.9(3) . . . .
C8 C5 C6 C13 -4.3(6) . . . .
C8 C9 C10 N2 -1.8(7) . . . .
C9 C8 C12 C11 -1.1(6) . . . .
C10 N2 C11 C12 1.9(7) . . . .
C11 N2 C10 C9 -0.4(7) . . . .
C12 C8 C9 C10 2.4(6) . . . .
C13 C6 C7 C2 -172.2(4) . . . .
C14 Sm1 O2 C13 28.5(6) 2 . . .
C14 Sm1 O8 C14 103.0(4) 2 . . .
C14 C15 C16 C17 -174.3(4) . . . .
C14 C15 C16 C21 10.2(6) . . . .
C14 C15 C20 C19 173.8(4) . . . .
C15 C16 C17 C18 0.1(6) . . . .
C15 C16 C21 C22 39.8(6) . . . .
C15 C16 C21 C25 -142.0(4) . . . .
C16 C15 C20 C19 -3.3(6) . . . .
C16 C17 C18 C19 -2.0(6) . . . .
C16 C21 C22 C23 179.6(4) . . . .
C16 C21 C25 C24 -179.6(4) . . . .
C17 C16 C21 C22 -135.7(4) . . . .
C17 C16 C21 C25 42.5(5) . . . .
C17 C18 C19 C20 1.3(6) . . . .
C17 C18 C19 C26 179.3(4) . . . .
C18 C19 C20 C15 1.4(6) . . . .
C18 C19 C26 Sm1 -108.2(13) . . . 1_655
C18 C19 C26 O6 165.0(4) . . . .
C18 C19 C26 O7 -16.7(6) . . . .
C20 C15 C16 C17 2.5(6) . . . .
C20 C15 C16 C21 -172.9(3) . . . .
C20 C19 C26 Sm1 69.9(14) . . . 1_655
C20 C19 C26 O6 -16.9(6) . . . .
C20 C19 C26 O7 161.4(4) . . . .
C21 C16 C17 C18 175.7(4) . . . .
C21 C22 C23 N1 -0.3(7) . . . .
C22 C21 C25 C24 -1.3(6) . . . .
C23 N1 C24 C25 0.7(7) . . . .
C24 N1 C23 C22 -0.7(7) . . . .
C25 C21 C22 C23 1.3(6) . . . .
C26 Sm1 O2 C13 -67.4(6) 1_455 . . .
C26 Sm1 O8 C14 -158.6(4) 1_455 . . .
C26 C19 C20 C15 -176.7(4) . . . .
